data_1517920
loop_
_publ_author_name
'Sun, Feiye'
'Lv, Lily'
'Huang, Min'
'Zhou, Zhaohui'
'Fang, Xiangdong'

_publ_section_title
;
 Palladium-catalyzed cross-coupling reactions of 4a,8a-azaboranaphthalene.
;
_journal_issue 19
_journal_name_full 'Organic letters'
_journal_page_first 5024
_journal_page_last 5027
_journal_paper_doi 10.1021/ol502339h
_journal_volume 16
_journal_year 2014
_chemical_formula_sum 'C18 H14 B N'
_chemical_formula_weight 255.11
_chemical_name_common 4-(1-naphthyl)-4a,8a-azaboranaphthalene
_chemical_name_systematic
; 
 ? 
;
_space_group_IT_number 61
_symmetry_cell_setting orthorhombic
_symmetry_space_group_name_Hall '-P 2ac 2ab'
_symmetry_space_group_name_H-M 'P b c a'
_atom_sites_solution_hydrogens geom
_atom_sites_solution_primary direct
_atom_sites_solution_secondary difmap
_audit_creation_method SHELXL-97
_cell_angle_alpha 90.00
_cell_angle_beta 90.00
_cell_angle_gamma 90.00
_cell_formula_units_Z 8
_cell_length_a 7.3708(8)
_cell_length_b 28.754(3)
_cell_length_c 12.9255(12)
_cell_measurement_temperature 446(2)
_cell_volume 2739.4(5)
_computing_structure_refinement 'SHELXL-97 (Sheldrick, 1997)'
_computing_structure_solution 'SHELXS-97 (Sheldrick, 1990)'
_diffrn_ambient_temperature 446(2)
_diffrn_measured_fraction_theta_full 0.974
_diffrn_measured_fraction_theta_max 0.974
_diffrn_measurement_device_type 'Oxford Gemini Diffractometer'
_diffrn_radiation_monochromator graphite
_diffrn_radiation_source 'fine-focus sealed tube'
_diffrn_radiation_type MoK\a
_diffrn_radiation_wavelength 0.71073
_diffrn_reflns_av_R_equivalents 0.0860
_diffrn_reflns_av_sigmaI/netI 0.0993
_diffrn_reflns_limit_h_max 6
_diffrn_reflns_limit_h_min -9
_diffrn_reflns_limit_k_max 36
_diffrn_reflns_limit_k_min -25
_diffrn_reflns_limit_l_max 16
_diffrn_reflns_limit_l_min -15
_diffrn_reflns_number 10974
_diffrn_reflns_theta_full 27.49
_diffrn_reflns_theta_max 27.49
_diffrn_reflns_theta_min 3.24
_exptl_absorpt_coefficient_mu 0.071
_exptl_absorpt_correction_T_max 0.9860
_exptl_absorpt_correction_T_min 0.9723
_exptl_absorpt_correction_type multi-scan
_exptl_crystal_colour Colorless
_exptl_crystal_density_diffrn 1.237
_exptl_crystal_density_method 'not measured'
_exptl_crystal_description Prismatic
_exptl_crystal_F_000 1072
_exptl_crystal_size_max 0.40
_exptl_crystal_size_mid 0.30
_exptl_crystal_size_min 0.20
_refine_diff_density_max 0.886
_refine_diff_density_min -0.308
_refine_diff_density_rms 0.073
_refine_ls_extinction_method none
_refine_ls_goodness_of_fit_ref 1.086
_refine_ls_hydrogen_treatment mixed
_refine_ls_matrix_type full
_refine_ls_number_parameters 181
_refine_ls_number_reflns 3062
_refine_ls_number_restraints 0
_refine_ls_restrained_S_all 1.086
_refine_ls_R_factor_all 0.2202
_refine_ls_R_factor_gt 0.1417
_refine_ls_shift/su_max 0.000
_refine_ls_shift/su_mean 0.000
_refine_ls_structure_factor_coef Fsqd
_refine_ls_weighting_details 'calc w=1/[\s^2^(Fo^2^)+(0.1582P)^2^+5.1047P] where P=(Fo^2^+2Fc^2^)/3'
_refine_ls_weighting_scheme calc
_refine_ls_wR_factor_gt 0.3326
_refine_ls_wR_factor_ref 0.3889
_reflns_number_gt 1685
_reflns_number_total 3062
_reflns_threshold_expression >2sigma(I)
_cod_data_source_file ol502339h_si_008.cif
_cod_data_source_block f1
_cod_depositor_comments
;
The following automatic conversions were performed:

'_symmetry_cell_setting' value 'Orthorhombic' changed to
'orthorhombic' according to
/home/saulius/struct/COD-crude-data--automatic-downloads/current/ACS/lib/dictionaries/cif_core.dic
dictionary named 'cif_core.dic' version 2.4.2 from
2011-04-26.

'_exptl_absorpt_correction_type' value 'Multi-scan'
changed to 'multi-scan' according to
/home/saulius/struct/COD-crude-data--automatic-downloads/current/ACS/lib/dictionaries/cif_core.dic
dictionary named 'cif_core.dic' version 2.4.2 from 2011-04-26.

Automatic conversion script
Id: cif_fix_values 2827 2014-09-09 07:05:25Z andrius 
;
_cod_database_code 1517920

loop_
_symmetry_equiv_pos_as_xyz
'x, y, z'
'-x+1/2, -y, z+1/2'
'x+1/2, -y+1/2, -z'
'-x, y+1/2, -z+1/2'
'-x, -y, -z'
'x-1/2, y, -z-1/2'
'-x-1/2, y-1/2, z'
'x, -y-1/2, z-1/2'

loop_
_atom_site_label
_atom_site_type_symbol
_atom_site_fract_x
_atom_site_fract_y
_atom_site_fract_z
_atom_site_U_iso_or_equiv
_atom_site_adp_type
_atom_site_occupancy
_atom_site_symmetry_multiplicity
_atom_site_calc_flag
_atom_site_refinement_flags
N1 N 0.4858(5) 0.03948(15) 0.1269(3) 0.0393(11) Uani 1 1 d .
B1 B 0.6479(7) 0.0606(2) 0.0833(5) 0.0399(14) Uani 1 1 d .
C1 C 0.3273(7) 0.0646(2) 0.1412(4) 0.0507(15) Uani 1 1 d .
H1A H 0.2257 0.0501 0.1690 0.061 Uiso 1 1 calc R
C2 C 0.3189(8) 0.1098(3) 0.1155(6) 0.0650(18) Uani 1 1 d .
H2A H 0.2124 0.1262 0.1278 0.078 Uiso 1 1 calc R
C3 C 0.4699(8) 0.1333(2) 0.0693(7) 0.074(2) Uani 1 1 d .
H3A H 0.4588 0.1646 0.0522 0.089 Uiso 1 1 calc R
C4 C 0.6328(7) 0.1105(2) 0.0495(5) 0.0555(16) Uani 1 1 d .
C5 C 0.8129(8) 0.0297(2) 0.0763(5) 0.0558(16) Uani 1 1 d .
H5A H 0.9227 0.0419 0.0534 0.067 Uiso 1 1 calc R
C6 C 0.8012(9) -0.0151(2) 0.1032(4) 0.0552(16) Uani 1 1 d .
H6A H 0.9029 -0.0341 0.0976 0.066 Uiso 1 1 calc R
C7 C 0.6385(10) -0.0338(2) 0.1395(4) 0.0566(16) Uani 1 1 d .
H7A H 0.6332 -0.0653 0.1560 0.068 Uiso 1 1 calc R
C8 C 0.4895(8) -0.0074(2) 0.1510(4) 0.0448(14) Uani 1 1 d .
H8A H 0.3844 -0.0212 0.1762 0.054 Uiso 1 1 calc R
C9 C 0.7868(7) 0.1343(2) -0.0086(5) 0.0525(15) Uani 1 1 d .
C10 C 0.8355(8) 0.1212(2) -0.1037(5) 0.0563(16) Uani 1 1 d .
H10A H 0.7725 0.0964 -0.1328 0.068 Uiso 1 1 calc R
C11 C 0.9726(9) 0.1413(2) -0.1634(5) 0.0614(17) Uani 1 1 d .
H11A H 0.9975 0.1305 -0.2298 0.074 Uiso 1 1 calc R
C12 C 1.0719(8) 0.1783(2) -0.1208(5) 0.0607(18) Uani 1 1 d .
H12A H 1.1638 0.1929 -0.1580 0.073 Uiso 1 1 calc R
C13 C 1.0257(6) 0.19328(16) -0.0153(4) 0.0376(12) Uani 1 1 d .
C14 C 1.1202(9) 0.2302(2) 0.0287(6) 0.0668(19) Uani 1 1 d .
H14A H 1.2089 0.2454 -0.0097 0.080 Uiso 1 1 calc R
C15 C 1.0863(9) 0.2440(3) 0.1240(6) 0.073(2) Uani 1 1 d .
H15A H 1.1500 0.2690 0.1519 0.087 Uiso 1 1 calc R
C16 C 0.9559(8) 0.2215(2) 0.1824(5) 0.0552(15) Uani 1 1 d .
H16A H 0.9401 0.2310 0.2505 0.066 Uiso 1 1 calc R
C17 C 0.8497(8) 0.1864(2) 0.1475(5) 0.0561(16) Uani 1 1 d .
H17A H 0.7595 0.1733 0.1885 0.067 Uiso 1 1 calc R
C18 C 0.8856(7) 0.16930(18) 0.0360(5) 0.0455(14) Uani 1 1 d .

loop_
_atom_site_aniso_label
_atom_site_aniso_U_11
_atom_site_aniso_U_22
_atom_site_aniso_U_33
_atom_site_aniso_U_23
_atom_site_aniso_U_13
_atom_site_aniso_U_12
N1 0.034(2) 0.047(2) 0.037(2) 0.002(2) 0.0004(19) -0.0100(19)
B1 0.030(3) 0.048(3) 0.041(3) 0.011(3) -0.003(3) -0.001(2)
C1 0.027(3) 0.073(4) 0.052(3) 0.002(3) 0.005(2) -0.005(3)
C2 0.029(3) 0.071(4) 0.095(5) -0.006(4) -0.005(3) 0.004(3)
C3 0.042(3) 0.042(3) 0.139(7) 0.016(4) -0.011(4) 0.000(3)
C4 0.031(3) 0.052(3) 0.084(4) 0.016(3) -0.005(3) -0.006(2)
C5 0.036(3) 0.081(4) 0.051(3) 0.021(3) 0.006(3) 0.008(3)
C6 0.069(4) 0.062(4) 0.035(3) 0.012(3) 0.006(3) 0.019(3)
C7 0.088(5) 0.044(3) 0.038(3) 0.009(3) -0.003(3) 0.002(3)
C8 0.050(3) 0.056(3) 0.028(2) 0.000(2) 0.002(2) -0.017(3)
C9 0.039(3) 0.052(3) 0.066(4) 0.002(3) -0.002(3) 0.010(3)
C10 0.061(4) 0.047(3) 0.061(4) 0.000(3) 0.005(3) -0.010(3)
C11 0.079(4) 0.056(4) 0.049(3) -0.003(3) 0.014(3) -0.005(3)
C12 0.054(4) 0.052(4) 0.077(4) 0.023(3) 0.009(3) -0.003(3)
C13 0.030(2) 0.030(2) 0.052(3) 0.005(2) 0.001(2) 0.001(2)
C14 0.053(4) 0.065(4) 0.083(5) 0.000(4) -0.007(4) 0.004(3)
C15 0.054(4) 0.074(5) 0.090(5) -0.002(4) -0.010(4) 0.002(3)
C16 0.045(3) 0.059(3) 0.062(4) -0.012(3) 0.000(3) -0.007(3)
C17 0.044(3) 0.043(3) 0.081(4) -0.002(3) -0.005(3) 0.009(3)
C18 0.031(3) 0.034(3) 0.072(4) 0.012(3) -0.006(3) 0.005(2)

loop_
_atom_type_symbol
_atom_type_description
_atom_type_scat_dispersion_real
_atom_type_scat_dispersion_imag
_atom_type_scat_source
C C 0.0033 0.0016 'International Tables Vol C Tables 4.2.6.8 and 6.1.1.4'
H H 0.0000 0.0000 'International Tables Vol C Tables 4.2.6.8 and 6.1.1.4'
B B 0.0013 0.0007 'International Tables Vol C Tables 4.2.6.8 and 6.1.1.4'
N N 0.0061 0.0033 'International Tables Vol C Tables 4.2.6.8 and 6.1.1.4'

loop_
_geom_angle_atom_site_label_1
_geom_angle_atom_site_label_2
_geom_angle_atom_site_label_3
_geom_angle
C8 N1 C1 119.6(4)
C8 N1 B1 118.5(5)
C1 N1 B1 121.8(5)
N1 B1 C4 116.7(5)
N1 B1 C5 116.1(5)
C4 B1 C5 127.1(5)
C2 C1 N1 120.7(5)
C1 C2 C3 121.7(6)
C4 C3 C2 121.5(5)
C3 C4 B1 117.4(5)
C3 C4 C9 121.4(5)
B1 C4 C9 121.1(5)
C6 C5 B1 120.0(5)
C5 C6 C7 121.0(6)
C8 C7 C6 121.4(6)
C7 C8 N1 122.8(5)
C10 C9 C18 116.9(6)
C10 C9 C4 121.8(6)
C18 C9 C4 121.3(6)
C9 C10 C11 125.9(6)
C10 C11 C12 118.3(6)
C11 C12 C13 117.7(5)
C14 C13 C18 123.2(6)
C14 C13 C12 119.2(5)
C18 C13 C12 117.6(5)
C15 C14 C13 121.2(7)
C14 C15 C16 120.0(7)
C17 C16 C15 124.7(7)
C16 C17 C18 116.7(6)
C9 C18 C13 123.4(6)
C9 C18 C17 122.4(5)
C13 C18 C17 114.1(5)

loop_
_geom_bond_atom_site_label_1
_geom_bond_atom_site_label_2
_geom_bond_distance
N1 C8 1.384(7)
N1 C1 1.387(7)
N1 B1 1.454(7)
B1 C4 1.505(8)
B1 C5 1.507(8)
C1 C2 1.341(9)
C2 C3 1.433(9)
C3 C4 1.392(8)
C4 C9 1.523(8)
C5 C6 1.338(9)
C6 C7 1.395(9)
C7 C8 1.344(8)
C9 C10 1.335(9)
C9 C18 1.369(8)
C10 C11 1.398(8)
C11 C12 1.403(9)
C12 C13 1.469(9)
C13 C14 1.391(8)
C13 C18 1.408(7)
C14 C15 1.318(10)
C15 C16 1.384(9)
C16 C17 1.353(8)
C17 C18 1.545(9)
